data_4312707
loop_
_publ_author_name
'Hitoshi Miyasaka'
'Rodolphe Cl\'erac'
'Kaori Mizushima'
'Ken-ichi Sugiura'
'Masahiro Yamashita'
'Wolfgang Wernsdorfer'
'Claude Coulon'

_publ_section_title
;
 [Mn2(saltmen)2Ni(pao)2(L)2](A)2 with L = Pyridine, 4-Picoline,
 4-tert-Butylpyridine, N-Methylimidazole and A = ClO4-, BF4-, PF6-, ReO4-:
 A Family of Single-Chain Magnets
;
_journal_name_full 'Inorganic Chemistry'
_journal_page_first 8203
_journal_page_last 8213
_journal_paper_doi 10.1021/ic034872o
_journal_volume 42
_journal_year 2003
_chemical_formula_moiety 'C62 H64 N10 Mn2 O14 Ni Re2 '
_chemical_formula_sum 'C62 H64 Mn2 N10 Ni O14 Re2'
_chemical_formula_weight 1714.24
_space_group_IT_number 15
_symmetry_cell_setting monoclinic
_symmetry_Int_Tables_number 15
_symmetry_space_group_name_Hall '-C 2yc'
_symmetry_space_group_name_H-M 'C 1 2/c 1'
_cell_angle_alpha 90
_cell_angle_beta 98.115(6)
_cell_angle_gamma 90
_cell_formula_units_Z 4
_cell_length_a 20.860(9)
_cell_length_b 16.010(6)
_cell_length_c 18.732(8)
_cell_measurement_reflns_used 8746
_cell_measurement_temperature 123.1
_cell_measurement_theta_max 13.7
_cell_measurement_theta_min 1.6
_cell_volume 6193(4)
_computing_cell_refinement Unknown
_computing_data_collection Unknown
_computing_data_reduction CrystalStructure
_computing_publication_material 'CrystalStructure Ver. 3.00'
_computing_structure_refinement CRYSTALS
_computing_structure_solution SIR92
_diffrn_detector_area_resol_mean 27.93
_diffrn_measured_fraction_theta_full 0.9977
_diffrn_measured_fraction_theta_max 0.9977
_diffrn_measurement_device_type 'Rigaku Mercury'
_diffrn_measurement_method \w
_diffrn_radiation_type 'Mo K\a'
_diffrn_radiation_wavelength 0.7107
_diffrn_reflns_av_R_equivalents 0.067
_diffrn_reflns_limit_h_max 27
_diffrn_reflns_limit_h_min -21
_diffrn_reflns_limit_k_max 20
_diffrn_reflns_limit_k_min -20
_diffrn_reflns_limit_l_max 22
_diffrn_reflns_limit_l_min -24
_diffrn_reflns_number 26068
_diffrn_reflns_theta_full 27.48
_diffrn_reflns_theta_max 27.48
_exptl_absorpt_coefficient_mu 4.666
_exptl_absorpt_correction_T_max 0.627
_exptl_absorpt_correction_T_min 0.464
_exptl_absorpt_correction_type none
_exptl_crystal_colour brown
_exptl_crystal_density_diffrn 1.838
_exptl_crystal_density_method 'not measured'
_exptl_crystal_description prism
_exptl_crystal_F_000 3384.00
_exptl_crystal_size_max 0.20
_exptl_crystal_size_mid 0.18
_exptl_crystal_size_min 0.10
_refine_diff_density_max 4.31
_refine_diff_density_min -5.03
_refine_ls_extinction_method none
_refine_ls_goodness_of_fit_ref 0.987
_refine_ls_hydrogen_treatment refall
_refine_ls_number_parameters 537
_refine_ls_number_reflns 7082
_refine_ls_R_factor_gt 0.0550
_refine_ls_shift/su_max 0.0020
_refine_ls_structure_factor_coef Fsqd
_refine_ls_weighting_details 'w = 1/[0.0001Fo^2^ + 1.0000\s^2^(Fo) + 0.0000]/(4Fo^2^)'
_refine_ls_weighting_scheme calc
_refine_ls_wR_factor_ref 0.1430
_reflns_number_gt 4789
_reflns_number_total 7082
_reflns_threshold_expression F^2^>2.0\s(F^2^)
_cod_data_source_file ic034872osi20031017_090839.cif
_cod_data_source_block '__[Mn2(saltmen)2Ni(pao)2(py)2](ReO4)2'
_cod_original_cell_volume 6193.3(43)
_cod_original_formula_sum 'C62 H64 N10 Mn2 O14 Ni Re2 '
_cod_database_code 4312707

loop_
_symmetry_equiv_pos_as_xyz
x,y,z
-x,-y,-z
x+1/2,y+1/2,z
-x+1/2,-y+1/2,-z
-x,y,-z+1/2
x,-y,z+1/2
-x+1/2,y+1/2,-z+1/2
x+1/2,-y+1/2,z+1/2

loop_
_atom_site_label
_atom_site_type_symbol
_atom_site_fract_x
_atom_site_fract_y
_atom_site_fract_z
_atom_site_U_iso_or_equiv
_atom_site_adp_type
_atom_site_occupancy
_atom_site_symmetry_multiplicity
_atom_site_calc_flag
_atom_site_refinement_flags
_atom_site_disorder_assembly
_atom_site_disorder_group
Re1 Re 0.60689(2) 0.25644(2) 0.34774(2) 0.02700(10) Uani 1.00 1 d . . .
Ni1 Ni 1.0000 0.25189(9) 0.2500 0.0171(3) Uani 1.00 1 d . . .
Mn1 Mn 0.81352(5) 0.20424(7) 0.04940(6) 0.0147(3) Uani 1.00 1 d . . .
O1 O 0.7876(3) 0.3183(3) 0.0343(3) 0.019(1) Uani 1.00 1 d . . .
O2 O 0.7591(3) 0.1863(4) 0.1200(3) 0.023(2) Uani 1.00 1 d . . .
O3 O 0.8965(3) 0.2415(4) 0.1211(3) 0.022(1) Uani 1.00 1 d . . .
O4 O 0.5440(3) 0.2013(4) 0.3739(4) 0.040(2) Uani 1.00 1 d . . .
O5 O 0.5980(4) 0.2622(5) 0.2558(4) 0.054(2) Uani 1.00 1 d . . .
O6 O 0.6792(4) 0.2065(6) 0.3781(4) 0.058(3) Uani 1.00 1 d . . .
O7 O 0.6076(4) 0.3557(4) 0.3844(5) 0.053(3) Uani 1.00 1 d . . .
N1 N 0.8687(3) 0.2109(4) -0.0293(3) 0.017(2) Uani 1.00 1 d . . .
N2 N 0.8317(3) 0.0829(4) 0.0419(3) 0.016(2) Uani 1.00 1 d . . .
N3 N 0.9083(4) 0.2499(5) 0.1909(4) 0.033(2) Uani 1.00 1 d . . .
N4 N 0.9398(4) 0.2567(4) 0.3307(4) 0.029(2) Uani 1.00 1 d . . .
N5 N 1.0000 0.3845(6) 0.2500 0.025(3) Uani 1.00 1 d . . .
N6 N 1.0000 0.1186(6) 0.2500 0.022(3) Uani 1.00 1 d . . .
C1 C 0.8284(4) 0.3780(5) 0.0181(4) 0.018(2) Uani 1.00 1 d . . .
C2 C 0.8213(4) 0.4599(5) 0.0413(5) 0.026(2) Uani 1.00 1 d . . .
C3 C 0.8595(5) 0.5232(6) 0.0212(6) 0.032(3) Uani 1.00 1 d . . .
C4 C 0.9069(5) 0.5073(6) -0.0218(6) 0.033(3) Uani 1.00 1 d . . .
C5 C 0.9157(4) 0.4274(6) -0.0443(5) 0.029(2) Uani 1.00 1 d . . .
C6 C 0.8783(4) 0.3606(5) -0.0248(4) 0.019(2) Uani 1.00 1 d . . .
C7 C 0.8905(4) 0.2796(5) -0.0516(5) 0.022(2) Uani 1.00 1 d . . .
C8 C 0.8819(4) 0.1292(5) -0.0640(4) 0.017(2) Uani 1.00 1 d . . .
C9 C 0.9456(4) 0.1313(6) -0.0953(5) 0.024(2) Uani 1.00 1 d . . .
C10 C 0.8264(4) 0.1164(6) -0.1265(5) 0.023(2) Uani 1.00 1 d . . .
C11 C 0.8841(4) 0.0624(4) -0.0032(4) 0.015(2) Uani 1.00 1 d . . .
C12 C 0.9469(4) 0.0658(6) 0.0499(5) 0.021(2) Uani 1.00 1 d . . .
C13 C 0.8742(5) -0.0263(5) -0.0357(5) 0.024(2) Uani 1.00 1 d . . .
C14 C 0.8101(4) 0.0262(5) 0.0808(5) 0.020(2) Uani 1.00 1 d . . .
C15 C 0.7685(4) 0.0384(5) 0.1341(4) 0.020(2) Uani 1.00 1 d . . .
C16 C 0.7508(4) -0.0330(6) 0.1715(5) 0.026(2) Uani 1.00 1 d . . .
C17 C 0.7127(5) -0.0272(6) 0.2259(6) 0.034(3) Uani 1.00 1 d . . .
C18 C 0.6918(5) 0.0503(7) 0.2438(5) 0.034(3) Uani 1.00 1 d . . .
C19 C 0.7071(4) 0.1219(6) 0.2084(5) 0.028(2) Uani 1.00 1 d . . .
C20 C 0.7455(4) 0.1170(5) 0.1529(4) 0.020(2) Uani 1.00 1 d . . .
C21 C 0.9587(5) 0.2604(5) 0.4025(5) 0.032(2) Uani 1.00 1 d . . .
C22 C 0.9138(5) 0.2627(6) 0.4507(6) 0.038(3) Uani 1.00 1 d . . .
C23 C 0.8490(6) 0.2611(7) 0.4254(6) 0.048(3) Uani 1.00 1 d . . .
C24 C 0.8288(5) 0.2587(7) 0.3516(6) 0.040(3) Uani 1.00 1 d . . .
C25 C 0.8769(4) 0.2586(5) 0.3056(5) 0.031(2) Uani 1.00 1 d . . .
C26 C 0.8597(5) 0.2586(6) 0.2283(5) 0.036(3) Uani 1.00 1 d . . .
C27 C 1.0282(5) 0.4269(6) 0.3066(5) 0.032(3) Uani 1.00 1 d . . .
C28 C 1.0286(5) 0.5138(6) 0.3097(5) 0.030(3) Uani 1.00 1 d . . .
C29 C 1.0000 0.5577(8) 0.2500 0.026(3) Uani 1.00 1 d . . .
C30 C 0.9442(5) 0.0745(6) 0.2459(6) 0.036(3) Uani 1.00 1 d . . .
C31 C 0.9424(5) -0.0121(6) 0.2441(6) 0.037(3) Uani 1.00 1 d . . .
C32 C 1.0000 -0.0577(8) 0.2500 0.034(4) Uani 1.00 1 d . . .
H1 H 0.792(5) 0.473(6) 0.068(5) 0.03(3) Uiso 1.00 1 c . . .
H2 H 0.855(8) 0.567(10) 0.046(9) 0.12(7) Uiso 1.00 1 c . . .
H3 H 0.928(5) 0.539(7) -0.036(6) 0.04(3) Uiso 1.00 1 c . . .
H4 H 0.947(4) 0.415(5) -0.074(4) 0.01(2) Uiso 1.00 1 c . . .
H5 H 0.921(3) 0.276(4) -0.089(4) -0.00(2) Uiso 1.00 1 c . . .
H6 H 0.977(4) 0.152(5) -0.064(4) 0.01(2) Uiso 1.00 1 c . . .
H7 H 0.937(4) 0.165(5) -0.132(5) 0.01(2) Uiso 1.00 1 c . . .
H8 H 0.953(4) 0.077(5) -0.107(4) 0.00(2) Uiso 1.00 1 c . . .
H9 H 0.796(4) 0.118(6) -0.111(5) 0.02(3) Uiso 1.00 1 c . . .
H10 H 0.829(4) 0.167(6) -0.162(5) 0.03(3) Uiso 1.00 1 c . . .
H11 H 0.831(3) 0.058(4) -0.150(4) -0.00(2) Uiso 1.00 1 c . . .
H12 H 0.954(5) 0.116(6) 0.067(5) 0.03(3) Uiso 1.00 1 c . . .
H13 H 0.951(5) 0.023(6) 0.085(5) 0.03(3) Uiso 1.00 1 c . . .
H14 H 0.979(4) 0.063(5) 0.021(4) 0.01(2) Uiso 1.00 1 c . . .
H15 H 0.894(3) -0.037(4) -0.075(4) -0.00(2) Uiso 1.00 1 c . . .
H16 H 0.831(4) -0.033(5) -0.061(4) 0.01(2) Uiso 1.00 1 c . . .
H17 H 0.889(4) -0.059(5) 0.001(5) 0.02(2) Uiso 1.00 1 c . . .
H18 H 0.816(6) -0.026(8) 0.084(7) 0.07(4) Uiso 1.00 1 c . . .
H19 H 0.764(4) -0.081(5) 0.162(4) 0.01(2) Uiso 1.00 1 c . . .
H20 H 0.710(4) -0.083(6) 0.252(5) 0.03(3) Uiso 1.00 1 c . . .
H21 H 0.666(5) 0.053(6) 0.279(5) 0.04(3) Uiso 1.00 1 c . . .
H22 H 0.689(5) 0.174(7) 0.215(6) 0.05(3) Uiso 1.00 1 c . . .
H23 H 1.011(3) 0.260(4) 0.412(4) -0.02(2) Uiso 1.00 1 c . . .
H24 H 0.932(6) 0.271(7) 0.506(7) 0.06(3) Uiso 1.00 1 c . . .
H25 H 0.815(6) 0.254(7) 0.451(7) 0.06(4) Uiso 1.00 1 c . . .
H26 H 0.786(5) 0.254(6) 0.330(5) 0.03(3) Uiso 1.00 1 c . . .
H27 H 0.802(7) 0.256(8) 0.202(8) 0.09(5) Uiso 1.00 1 c . . .
H28 H 1.058(3) 0.382(4) 0.346(4) 0.00(2) Uiso 1.00 1 c . . .
H29 H 1.046(4) 0.540(6) 0.354(5) 0.03(3) Uiso 1.00 1 c . . .
H30 H 0.899(4) 0.107(6) 0.244(5) 0.03(3) Uiso 1.00 1 c . . .
H31 H 0.900(6) -0.047(8) 0.237(7) 0.07(4) Uiso 1.00 1 c . . .

loop_
_atom_site_aniso_label
_atom_site_aniso_U_11
_atom_site_aniso_U_22
_atom_site_aniso_U_33
_atom_site_aniso_U_12
_atom_site_aniso_U_13
_atom_site_aniso_U_23
Re1 0.0295(2) 0.0265(2) 0.0272(2) -0.0029(2) 0.01168(13) -0.0050(2)
Ni1 0.0180(6) 0.0169(7) 0.0158(6) 0.0000 -0.0003(5) 0.0000
Mn1 0.0124(5) 0.0165(6) 0.0158(6) 0.0028(4) 0.0046(4) 0.0011(5)
O1 0.014(3) 0.017(3) 0.026(3) -0.005(2) 0.001(2) -0.008(2)
O2 0.022(3) 0.024(3) 0.023(3) 0.002(2) 0.010(2) -0.001(2)
O3 0.018(3) 0.031(3) 0.016(3) -0.005(2) -0.002(2) -0.011(3)
O4 0.044(4) 0.036(4) 0.041(4) -0.007(3) 0.014(3) -0.009(3)
O5 0.067(5) 0.062(5) 0.035(4) 0.025(4) 0.019(4) 0.017(4)
O6 0.031(4) 0.092(6) 0.050(5) 0.012(4) 0.001(3) 0.006(5)
O7 0.076(6) 0.030(4) 0.060(5) -0.017(4) 0.035(4) -0.011(4)
N1 0.014(3) 0.020(3) 0.015(3) 0.002(3) 0.001(2) -0.003(3)
N2 0.010(3) 0.019(3) 0.017(4) 0.002(3) -0.000(3) -0.001(3)
N3 0.035(4) 0.037(4) 0.026(4) 0.005(4) 0.005(3) -0.011(4)
N4 0.040(4) 0.021(4) 0.028(4) 0.000(3) 0.013(3) 0.005(3)
N5 0.028(6) 0.022(5) 0.027(6) 0.0000 0.009(5) 0.0000
N6 0.025(5) 0.016(5) 0.027(6) 0.0000 0.006(4) 0.0000
C1 0.011(4) 0.023(4) 0.021(4) -0.002(3) 0.000(3) 0.005(3)
C2 0.018(4) 0.023(4) 0.036(6) -0.002(4) 0.004(4) 0.001(4)
C3 0.027(5) 0.023(5) 0.043(6) -0.002(4) -0.002(4) -0.006(4)
C4 0.025(5) 0.020(4) 0.053(7) -0.008(4) 0.001(4) 0.004(4)
C5 0.024(5) 0.026(5) 0.036(5) -0.001(4) 0.003(4) 0.003(4)
C6 0.015(4) 0.021(4) 0.021(4) 0.005(3) 0.002(3) 0.001(3)
C7 0.017(4) 0.024(4) 0.024(4) -0.002(3) 0.007(3) 0.005(3)
C8 0.014(4) 0.022(4) 0.015(4) 0.005(3) 0.002(3) -0.000(3)
C9 0.026(5) 0.024(5) 0.024(5) 0.007(4) 0.014(4) 0.003(4)
C10 0.023(5) 0.022(4) 0.025(5) -0.001(4) 0.008(4) -0.005(4)
C11 0.013(4) 0.014(4) 0.020(4) 0.003(3) 0.005(3) 0.001(3)
C12 0.018(4) 0.021(4) 0.026(5) 0.005(3) 0.014(3) 0.002(4)
C13 0.030(5) 0.025(5) 0.018(4) 0.006(4) 0.009(4) 0.001(4)
C14 0.025(4) 0.013(4) 0.022(4) 0.001(3) 0.008(3) 0.000(3)
C15 0.019(4) 0.027(4) 0.015(4) -0.002(3) 0.003(3) 0.001(3)
C16 0.022(4) 0.029(5) 0.030(5) 0.000(4) 0.012(4) 0.008(4)
C17 0.031(5) 0.041(6) 0.033(6) -0.005(4) 0.013(4) 0.012(4)
C18 0.035(5) 0.044(6) 0.027(5) -0.004(5) 0.012(4) 0.007(4)
C19 0.024(5) 0.036(5) 0.029(5) 0.000(4) 0.016(4) -0.005(4)
C20 0.012(4) 0.030(4) 0.019(4) 0.001(3) 0.002(3) 0.003(3)
C21 0.045(5) 0.025(5) 0.028(5) 0.001(4) 0.014(4) -0.000(4)
C22 0.055(6) 0.033(5) 0.034(5) 0.005(5) 0.026(5) -0.002(4)
C23 0.065(7) 0.046(6) 0.043(6) 0.014(6) 0.038(6) 0.011(5)
C24 0.036(5) 0.047(6) 0.044(6) 0.007(5) 0.022(5) -0.007(5)
C25 0.036(5) 0.025(4) 0.037(5) 0.003(4) 0.019(4) -0.007(4)
C26 0.032(5) 0.040(6) 0.038(5) -0.003(4) 0.007(4) -0.013(5)
C27 0.029(5) 0.032(5) 0.032(5) 0.005(4) -0.002(4) 0.003(4)
C28 0.031(5) 0.033(5) 0.024(5) 0.002(4) -0.005(4) -0.004(4)
C29 0.018(6) 0.032(7) 0.027(7) 0.0000 0.005(5) 0.0000
C30 0.035(6) 0.035(5) 0.037(6) 0.003(4) 0.007(4) -0.002(4)
C31 0.039(6) 0.030(5) 0.043(6) -0.012(4) 0.014(5) 0.001(4)
C32 0.052(9) 0.021(6) 0.033(8) 0.0000 0.015(7) 0.0000

loop_
_atom_type_symbol
_atom_type_description
_atom_type_scat_dispersion_real
_atom_type_scat_dispersion_imag
_atom_type_scat_source
C C 0.003 0.002
;
International Tables for Crystallography
(1992, Vol. C, Tables 4.2.6.8 and 6.1.1.4)
;
H H 0.000 0.000
;
International Tables for Crystallography
(1992, Vol. C, Table 6.1.1.4)
;
Mn Mn 0.337 0.728
;
International Tables for Crystallography
(1992, Vol. C, Tables 4.2.6.8 and 6.1.1.4)
;
N N 0.006 0.003
;
International Tables for Crystallography
(1992, Vol. C, Tables 4.2.6.8 and 6.1.1.4)
;
Ni Ni 0.339 1.112
;
International Tables for Crystallography
(1992, Vol. C, Tables 4.2.6.8 and 6.1.1.4)
;
O O 0.011 0.006
;
International Tables for Crystallography
(1992, Vol. C, Tables 4.2.6.8 and 6.1.1.4)
;
Re Re -1.018 7.231
;
International Tables for Crystallography
(1992, Vol. C, Tables 4.2.6.8 and 6.1.1.4)
;

loop_
_geom_angle_atom_site_label_1
_geom_angle_site_symmetry_1
_geom_angle_atom_site_label_2
_geom_angle_site_symmetry_2
_geom_angle_atom_site_label_3
_geom_angle_site_symmetry_3
_geom_angle
_geom_angle_publ_flag
O4 . Re1 . O5 . 109.8(4) yes
O4 . Re1 . O6 . 109.6(4) yes
O5 . Re1 . O6 . 108.7(4) yes
O4 . Re1 . O7 . 108.9(3) yes
O5 . Re1 . O7 . 110.2(4) yes
O6 . Re1 . O7 . 109.6(4) yes
N3 . Ni1 . N4 . 77.6(3) yes
N3 . Ni1 . N5 . 90.9(2) yes
N4 . Ni1 . N5 . 87.9(2) yes
N3 . Ni1 . N6 . 89.1(2) yes
N4 . Ni1 . N6 . 92.1(2) yes
N5 . Ni1 . N6 . 179.995 yes
O1 . Mn1 . O2 . 93.7(2) yes
O1 . Mn1 . O3 . 90.8(2) yes
O2 . Mn1 . O3 . 96.7(2) yes
O1 . Mn1 . N1 . 91.2(3) yes
O2 . Mn1 . N1 . 173.8(3) yes
O3 . Mn1 . N1 . 87.1(2) yes
O1 . Mn1 . N2 . 167.0(2) yes
O2 . Mn1 . N2 . 92.3(3) yes
O3 . Mn1 . N2 . 99.9(2) yes
N1 . Mn1 . N2 . 82.2(3) yes
Mn1 . O1 . C1 . 122.5(5) yes
Mn1 . O2 . C20 . 130.3(5) yes
Mn1 . O3 . N3 . 133.4(5) yes
Mn1 . N1 . C7 . 123.6(6) yes
Mn1 . N1 . C8 . 115.7(5) yes
C7 . N1 . C8 . 120.7(7) yes
Mn1 . N2 . C11 . 114.4(5) yes
Mn1 . N2 . C14 . 124.4(6) yes
C11 . N2 . C14 . 120.2(6) yes
Ni1 . N3 . O3 . 124.7(5) yes
Ni1 . N3 . C26 . 115.8(6) yes
O3 . N3 . C26 . 119.6(7) yes
Ni1 . N4 . C21 . 126.9(6) yes
Ni1 . N4 . C25 . 114.0(6) yes
C21 . N4 . C25 . 119.1(8) yes
Ni1 . N5 . C27 . 120.8(5) yes
Ni1 . N6 . C30 . 121.5(5) yes
O1 . C1 . C2 . 120.0(7) yes
O1 . C1 . C6 . 121.5(7) yes
C2 . C1 . C6 . 118.4(7) yes
C1 . C2 . C3 . 121.1(9) yes
C1 . C2 . H1 . 121.0(64) no
C3 . C2 . H1 . 117.9(64) no
C2 . C3 . C4 . 120.8(9) yes
C2 . C3 . H2 . 110.1(11) no
C4 . C3 . H2 . 127.7(11) no
C3 . C4 . C5 . 119.3(9) yes
C3 . C4 . H3 . 126.0(85) no
C5 . C4 . H3 . 114.6(85) no
C4 . C5 . C6 . 122.0(9) yes
C4 . C5 . H4 . 120.8(50) no
C6 . C5 . H4 . 117.2(50) no
C1 . C6 . C5 . 118.3(7) yes
C1 . C6 . C7 . 123.7(7) yes
C5 . C6 . C7 . 118.0(8) yes
N1 . C7 . C6 . 125.2(7) yes
N1 . C7 . H5 . 117.6(40) no
C6 . C7 . H5 . 117.1(40) no
N1 . C8 . C9 . 111.8(7) yes
N1 . C8 . C10 . 106.3(6) yes
C9 . C8 . C10 . 108.2(7) yes
N1 . C8 . C11 . 105.7(6) yes
C9 . C8 . C11 . 110.9(6) yes
C10 . C8 . C11 . 113.9(7) yes
C8 . C9 . H6 . 110.9(53) no
C8 . C9 . H7 . 102.7(53) no
H6 . C9 . H7 . 110.0(75) no
C8 . C9 . H8 . 104.9(48) no
H6 . C9 . H8 . 112.7(71) no
H7 . C9 . H8 . 115.0(71) no
C8 . C10 . H9 . 107.2(73) no
C8 . C10 . H10 . 106.4(51) no
H9 . C10 . H10 . 109.8(89) no
C8 . C10 . H11 . 109.6(38) no
H9 . C10 . H11 . 109.2(82) no
H10 . C10 . H11 . 114.4(64) no
N2 . C11 . C8 . 108.1(6) yes
N2 . C11 . C12 . 104.4(6) yes
C8 . C11 . C12 . 112.7(6) yes
N2 . C11 . C13 . 110.6(6) yes
C8 . C11 . C13 . 110.8(6) yes
C12 . C11 . C13 . 110.1(7) yes
C11 . C12 . H12 . 111.5(64) no
C11 . C12 . H13 . 114.0(60) no
H12 . C12 . H13 . 114.4(88) no
C11 . C12 . H14 . 104.1(47) no
H12 . C12 . H14 . 99.5(79) no
H13 . C12 . H14 . 112.0(76) no
C11 . C13 . H15 . 116.1(46) no
C11 . C13 . H16 . 111.2(50) no
H15 . C13 . H16 . 95.0(67) no
C11 . C13 . H17 . 103.3(55) no
H15 . C13 . H17 . 111.3(71) no
H16 . C13 . H17 . 120.6(74) no
N2 . C14 . C15 . 126.7(7) yes
N2 . C14 . H18 . 132.7(85) no
C15 . C14 . H18 . 100.6(85) no
C14 . C15 . C16 . 117.6(8) yes
C14 . C15 . C20 . 124.0(7) yes
C16 . C15 . C20 . 118.4(8) yes
C15 . C16 . C17 . 122.0(9) yes
C15 . C16 . H19 . 120.7(54) no
C17 . C16 . H19 . 117.3(54) no
C16 . C17 . C18 . 118.5(9) yes
C16 . C17 . H20 . 112.2(53) no
C18 . C17 . H20 . 128.6(53) no
C17 . C18 . C19 . 121.9(9) yes
C17 . C18 . H21 . 117.2(64) no
C19 . C18 . H21 . 120.9(64) no
C18 . C19 . C20 . 120.3(9) yes
C18 . C19 . H22 . 123.6(68) no
C20 . C19 . H22 . 115.6(68) no
O2 . C20 . C15 . 122.2(7) yes
O2 . C20 . C19 . 118.8(8) yes
C15 . C20 . C19 . 119.0(8) yes
N4 . C21 . C22 . 121.4(9) yes
N4 . C21 . H23 . 108.1(37) no
C22 . C21 . H23 . 130.5(37) no
C21 . C22 . C23 . 119.8(10) yes
C21 . C22 . H24 . 117.2(63) no
C23 . C22 . H24 . 122.8(63) no
C22 . C23 . C24 . 119.5(9) yes
C22 . C23 . H25 . 127.8(77) no
C24 . C23 . H25 . 112.2(77) no
C23 . C24 . C25 . 117.8(10) yes
C23 . C24 . H26 . 125.2(59) no
C25 . C24 . H26 . 116.8(59) no
N4 . C25 . C24 . 122.3(9) yes
N4 . C25 . C26 . 116.6(8) yes
C24 . C25 . C26 . 121.1(9) yes
N3 . C26 . C25 . 115.7(8) yes
N3 . C26 . H27 . 124.0(66) no
C25 . C26 . H27 . 119.7(66) no
N5 . C27 . C28 . 123.0(9) yes
N5 . C27 . H28 . 109.6(36) no
C28 . C27 . H28 . 126.6(37) no
C27 . C28 . C29 . 118.4(9) yes
C27 . C28 . H29 . 118.0(56) no
C29 . C28 . H29 . 123.5(56) no
N6 . C30 . C31 . 122.9(9) yes
N6 . C30 . H30 . 119.7(49) no
C31 . C30 . H30 . 117.4(49) no
C30 . C31 . C32 . 120.1(10) yes
C30 . C31 . H31 . 124.2(69) no
C32 . C31 . H31 . 115.7(68) no

loop_
_geom_bond_atom_site_label_1
_geom_bond_site_symmetry_1
_geom_bond_atom_site_label_2
_geom_bond_site_symmetry_2
_geom_bond_distance
_geom_bond_publ_flag
Re1 . O4 . 1.711(7) yes
Re1 . O5 . 1.709(7) yes
Re1 . O6 . 1.731(7) yes
Re1 . O7 . 1.731(7) yes
Ni1 . N3 . 2.070(7) yes
Ni1 . N4 . 2.099(7) yes
Ni1 . N5 . 2.12(1) yes
Ni1 . N6 . 2.134(9) yes
Mn1 . O1 . 1.914(6) yes
Mn1 . O2 . 1.883(6) yes
Mn1 . O3 . 2.122(5) yes
Mn1 . N1 . 1.996(7) yes
Mn1 . N2 . 1.988(6) yes
O1 . C1 . 1.342(9) yes
O2 . C20 . 1.32(1) yes
O3 . N3 . 1.302(9) yes
N1 . C7 . 1.28(1) yes
N1 . C8 . 1.50(1) yes
N2 . C11 . 1.509(9) yes
N2 . C14 . 1.28(1) yes
N3 . C26 . 1.320(12) yes
N4 . C21 . 1.348(11) yes
N4 . C25 . 1.331(12) yes
N5 . C27 . 1.33(1) yes
N6 . C30 . 1.354(11) yes
C1 . C2 . 1.395(12) yes
C1 . C6 . 1.431(11) yes
C2 . C3 . 1.376(13) yes
C2 . H1 . 0.86(10) no
C3 . C4 . 1.384(15) yes
C3 . H2 . 0.9(2) no
C4 . C5 . 1.366(13) yes
C4 . H3 . 0.75(11) no
C5 . C6 . 1.402(12) yes
C5 . H4 . 0.93(9) no
C6 . C7 . 1.426(11) yes
C7 . H5 . 1.01(8) no
C8 . C9 . 1.528(11) yes
C8 . C10 . 1.541(11) yes
C8 . C11 . 1.56(1) yes
C9 . H6 . 0.89(8) no
C9 . H7 . 0.87(8) no
C9 . H8 . 0.91(8) no
C10 . H9 . 0.74(10) no
C10 . H10 . 1.06(10) no
C10 . H11 . 1.05(7) no
C11 . C12 . 1.530(11) yes
C11 . C13 . 1.547(11) yes
C12 . H12 . 0.88(10) no
C12 . H13 . 0.94(10) no
C12 . H14 . 0.92(8) no
C13 . H15 . 0.91(8) no
C13 . H16 . 0.96(8) no
C13 . H17 . 0.89(8) no
C14 . C15 . 1.427(11) yes
C14 . H18 . 0.84(12) no
C15 . C16 . 1.417(11) yes
C15 . C20 . 1.409(11) yes
C16 . C17 . 1.379(12) yes
C16 . H19 . 0.85(8) no
C17 . C18 . 1.374(14) yes
C17 . H20 . 1.02(10) no
C18 . C19 . 1.384(13) yes
C18 . H21 . 0.91(11) no
C19 . C20 . 1.403(11) yes
C19 . H22 . 0.94(11) no
C21 . C22 . 1.391(12) yes
C21 . H23 . 1.08(7) no
C22 . C23 . 1.368(16) yes
C22 . H24 . 1.06(12) no
C23 . C24 . 1.387(16) yes
C23 . H25 . 0.91(13) no
C24 . C25 . 1.410(12) yes
C24 . H26 . 0.93(9) no
C25 . C26 . 1.441(13) yes
C26 . H27 . 1.2(1) no
C27 . C28 . 1.393(13) yes
C27 . H28 . 1.15(7) no
C28 . C29 . 1.383(11) yes
C28 . H29 . 0.96(9) no
C30 . C31 . 1.386(14) yes
C30 . H30 . 1.08(9) no
C31 . C32 . 1.397(12) yes
C31 . H31 . 1.04(12) no

loop_
_geom_contact_atom_site_label_1
_geom_contact_site_symmetry_1
_geom_contact_atom_site_label_2
_geom_contact_site_symmetry_2
_geom_contact_distance
_geom_contact_publ_flag
Re1 . O4 . 1.711(7) yes
Re1 . O5 . 1.709(7) yes
Re1 . O6 . 1.731(7) yes
Re1 . O7 . 1.731(7) yes
Re1 . H22 . 3.47(12) no
Re1 . H24 4_656 3.0(3) no
Re1 . H31 7_655 3.5(3) no
Ni1 . O3 . 3.007(5) yes
Ni1 . O3 5_755 3.007(5) yes
Ni1 . N3 . 2.070(7) yes
Ni1 . N3 5_755 2.070(7) yes
Ni1 . N4 . 2.099(7) yes
Ni1 . N4 5_755 2.099(7) yes
Ni1 . N5 . 2.12(1) yes
Ni1 . N6 . 2.134(9) yes
Ni1 . C21 . 3.101(9) yes
Ni1 . C21 5_755 3.101(9) yes
Ni1 . C25 . 2.907(9) yes
Ni1 . C25 5_755 2.907(9) yes
Ni1 . C26 . 2.90(1) yes
Ni1 . C26 5_755 2.90(1) yes
Ni1 . C27 . 3.024(9) yes
Ni1 . C27 5_755 3.024(9) yes
Ni1 . C30 . 3.07(1) yes
Ni1 . C30 5_755 3.07(1) yes
Ni1 . H23 . 3.01(7) no
Ni1 . H23 5_755 3.01(7) no
Ni1 . H28 . 2.91(7) no
Ni1 . H28 5_755 2.91(7) no
Ni1 . H30 . 3.13(9) no
Ni1 . H30 5_755 3.13(9) no
Mn1 . O1 . 1.914(6) yes
Mn1 . O1 4_655 2.470(5) yes
Mn1 . O2 . 1.883(6) yes
Mn1 . O3 . 2.122(5) yes
Mn1 . N1 . 1.996(7) yes
Mn1 . N2 . 1.988(6) yes
Mn1 . N3 . 3.160(7) yes
Mn1 . C1 . 2.869(8) yes
Mn1 . C1 4_655 3.322(7) yes
Mn1 . C6 . 3.249(8) yes
Mn1 . C7 . 2.910(8) yes
Mn1 . C8 . 2.973(8) yes
Mn1 . C11 . 2.950(7) yes
Mn1 . C12 . 3.556(8) yes
Mn1 . C14 . 2.913(8) yes
Mn1 . C15 . 3.297(8) yes
Mn1 . C20 . 2.914(8) yes
Mn1 . C26 . 3.47(1) yes
Mn1 . H9 . 3.28(10) no
Mn1 . H12 . 3.20(10) no
Mn1 . H27 . 3.0(2) no
O1 . O2 . 2.770(8) yes
O1 . O2 4_655 2.917(8) yes
O1 . O3 . 2.878(8) yes
O1 . N1 . 2.793(8) yes
O1 . N1 4_655 3.281(8) yes
O1 . N2 4_655 3.119(8) yes
O1 . C1 . 1.342(9) yes
O1 . C2 . 2.37(1) yes
O1 . C6 . 2.42(1) yes
O1 . C7 . 2.92(1) yes
O1 . C10 4_655 3.300(11) yes
O1 . H1 . 2.55(9) no
O1 . H9 4_655 2.6(2) no
O1 . H27 . 3.3(1) no
O2 . O3 . 2.998(8) yes
O2 . N1 4_655 3.379(8) yes
O2 . N2 . 2.793(8) yes
O2 . N3 . 3.366(9) yes
O2 . C1 4_655 3.12(1) yes
O2 . C6 4_655 3.24(1) yes
O2 . C7 4_655 3.25(1) yes
O2 . C14 . 2.91(1) yes
O2 . C15 . 2.39(1) yes
O2 . C19 . 2.34(1) yes
O2 . C20 . 1.32(1) yes
O2 . C26 . 2.944(11) yes
O2 . H9 4_655 3.3(1) no
O2 . H10 4_655 3.1(2) no
O2 . H22 . 2.47(12) no
O2 . H27 . 2.0(1) no
O3 . N1 . 2.838(8) yes
O3 . N2 . 3.147(8) yes
O3 . N3 . 1.302(9) yes
O3 . N4 5_755 3.415(9) yes
O3 . N6 . 3.589(7) yes
O3 . C1 . 3.122(9) yes
O3 . C6 . 3.31(1) yes
O3 . C7 . 3.28(1) yes
O3 . C12 . 3.34(1) yes
O3 . C21 5_755 3.129(11) yes
O3 . C25 . 3.547(11) yes
O3 . C26 . 2.265(11) yes
O3 . C27 5_755 3.54(1) yes
O3 . C30 . 3.598(12) yes
O3 . H12 . 2.60(10) no
O3 . H23 5_755 2.1(2) no
O3 . H27 . 2.6(2) no
O3 . H28 5_755 2.5(2) no
O3 . H30 . 3.14(9) no
O4 . O5 . 2.80(1) yes
O4 . O6 . 2.81(1) yes
O4 . O7 . 2.800(9) yes
O4 . C9 8_455 3.472(12) yes
O4 . C22 4_656 3.328(13) yes
O4 . C28 3_445 3.233(11) yes
O4 . C29 3_445 3.303(11) yes
O4 . H2 7_645 3.2(6) no
O4 . H4 8_455 3.0(4) no
O4 . H5 8_455 2.8(4) no
O4 . H6 8_455 3.0(4) no
O4 . H7 8_455 3.1(4) no
O4 . H24 4_656 2.3(4) no
O4 . H29 3_445 2.6(4) no
O5 . O6 . 2.80(1) yes
O5 . O7 . 2.820(11) yes
O5 . C9 4_655 3.465(12) yes
O5 . C19 . 3.402(12) yes
O5 . C32 3_455 3.528(13) yes
O5 . H5 4_655 3.1(3) no
O5 . H7 4_655 2.6(4) no
O5 . H10 4_655 2.7(4) no
O5 . H22 . 2.56(11) no
O5 . H31 7_655 3.1(3) no
O6 . O7 . 2.829(12) yes
O6 . C18 . 3.583(14) yes
O6 . C19 . 3.578(13) yes
O6 . C24 . 3.336(13) yes
O6 . H2 7_645 2.8(6) no
O6 . H21 . 3.10(10) no
O6 . H22 . 3.13(11) no
O6 . H24 4_656 3.4(2) no
O6 . H25 . 3.07(12) no
O6 . H25 4_656 3.24(11) no
O6 . H26 . 2.60(10) no
O7 . C9 8_455 3.458(12) yes
O7 . C13 7_655 3.382(12) yes
O7 . C14 7_655 3.241(11) yes
O7 . C31 7_655 3.264(13) yes
O7 . C32 3_455 3.42(1) yes
O7 . H6 8_455 3.0(4) no
O7 . H7 8_455 3.5(3) no
O7 . H8 8_455 3.4(3) no
O7 . H13 7_655 3.0(4) no
O7 . H17 7_655 2.5(4) no
O7 . H18 7_655 2.5(5) no
O7 . H19 7_655 3.1(2) no
O7 . H24 4_656 3.1(3) no
O7 . H31 7_655 2.8(4) no
N1 . N2 . 2.619(9) yes
N1 . C1 . 2.98(1) yes
N1 . C6 . 2.41(1) yes
N1 . C7 . 1.28(1) yes
N1 . C8 . 1.50(1) yes
N1 . C9 . 2.51(1) yes
N1 . C10 . 2.435(11) yes
N1 . C11 . 2.44(1) yes
N1 . C12 . 3.094(11) yes
N1 . H5 . 1.97(7) no
N1 . H6 . 2.61(8) no
N1 . H7 . 2.66(9) no
N1 . H8 . 3.24(8) no
N1 . H9 . 2.49(9) no
N1 . H10 . 2.61(9) no
N1 . H11 . 3.35(7) no
N1 . H12 . 2.80(9) no
N1 . H14 . 3.35(7) no
N1 . H23 5_755 3.2(2) no
N2 . C1 4_655 3.428(9) yes
N2 . C2 4_655 3.42(1) yes
N2 . C8 . 2.48(1) yes
N2 . C10 . 3.186(11) yes
N2 . C11 . 1.509(9) yes
N2 . C12 . 2.40(1) yes
N2 . C13 . 2.51(1) yes
N2 . C14 . 1.28(1) yes
N2 . C15 . 2.42(1) yes
N2 . C20 . 2.98(1) yes
N2 . H1 4_655 3.2(2) no
N2 . H9 . 2.91(9) no
N2 . H12 . 2.59(9) no
N2 . H13 . 2.67(9) no
N2 . H14 . 3.17(8) no
N2 . H15 . 3.31(8) no
N2 . H16 . 2.67(8) no
N2 . H17 . 2.73(9) no
N2 . H18 . 1.96(13) no
N3 . N4 . 2.61(1) yes
N3 . N4 5_755 3.251(11) yes
N3 . N5 . 2.99(1) yes
N3 . N6 . 2.95(1) yes
N3 . C21 5_755 3.486(12) yes
N3 . C25 . 2.339(12) yes
N3 . C26 . 1.320(12) yes
N3 . C27 5_755 3.126(12) yes
N3 . C30 . 3.048(13) yes
N3 . H12 . 3.40(10) no
N3 . H23 5_755 2.74(11) no
N3 . H27 . 2.3(2) no
N3 . H28 5_755 2.36(13) no
N3 . H30 . 2.51(9) no
N4 . N5 . 2.93(1) yes
N4 . N6 . 3.05(1) yes
N4 . C21 . 1.348(11) yes
N4 . C22 . 2.388(12) yes
N4 . C23 . 2.772(12) yes
N4 . C24 . 2.402(13) yes
N4 . C25 . 1.331(12) yes
N4 . C26 . 2.359(12) yes
N4 . C27 . 3.356(12) yes
N4 . C30 . 3.329(12) yes
N4 . H12 5_755 3.5(2) no
N4 . H23 . 1.97(6) no
N4 . H24 . 3.32(12) no
N4 . H26 . 3.20(10) no
N4 . H27 . 3.5(1) no
N4 . H28 . 3.16(7) no
N4 . H30 . 2.96(9) no
N5 . C25 . 3.536(11) yes
N5 . C25 5_755 3.536(11) yes
N5 . C26 . 3.529(11) yes
N5 . C26 5_755 3.529(11) yes
N5 . C27 . 1.33(1) yes
N5 . C27 5_755 1.33(1) yes
N5 . C28 . 2.389(13) yes
N5 . C28 5_755 2.389(13) yes
N5 . C29 . 2.774(16) yes
N5 . H28 . 2.03(7) no
N5 . H28 5_755 2.03(7) no
N5 . H29 . 3.22(9) no
N5 . H29 5_755 3.22(9) no
N6 . C30 . 1.354(11) yes
N6 . C30 5_755 1.354(11) yes
N6 . C31 . 2.407(12) yes
N6 . C31 5_755 2.407(12) yes
N6 . C32 . 2.823(16) yes
N6 . H12 . 3.40(10) no
N6 . H12 5_755 3.40(10) no
N6 . H13 . 3.50(10) no
N6 . H13 5_755 3.50(10) no
N6 . H30 . 2.11(9) no
N6 . H30 5_755 2.11(9) no
N6 . H31 . 3.36(12) no
N6 . H31 5_755 3.36(12) no
C1 . C2 . 1.395(12) yes
C1 . C3 . 2.413(12) yes
C1 . C4 . 2.806(12) yes
C1 . C5 . 2.432(12) yes
C1 . C6 . 1.431(11) yes
C1 . C7 . 2.518(12) yes
C1 . C14 4_655 3.552(11) yes
C1 . C15 4_655 3.519(11) yes
C1 . C20 4_655 3.354(11) yes
C1 . H1 . 1.98(10) no
C1 . H2 . 3.1(2) no
C1 . H3 . 3.55(11) no
C1 . H4 . 3.26(9) no
C1 . H5 . 3.39(7) no
C1 . H9 4_655 3.3(1) no
C1 . H28 5_755 3.2(2) no
C2 . C3 . 1.376(13) yes
C2 . C4 . 2.400(14) yes
C2 . C5 . 2.759(14) yes
C2 . C6 . 2.427(12) yes
C2 . C14 4_655 3.320(12) yes
C2 . C15 4_655 3.544(12) yes
C2 . H1 . 0.86(10) no
C2 . H2 . 1.9(2) no
C2 . H3 . 3.10(12) no
C2 . H9 4_655 3.2(2) no
C2 . H16 4_655 3.5(2) no
C2 . H18 4_655 3.6(3) no
C2 . H28 5_755 3.3(2) no
C2 . H29 5_755 3.4(2) no
C3 . C4 . 1.384(15) yes
C3 . C5 . 2.374(14) yes
C3 . C6 . 2.787(12) yes
C3 . H1 . 1.90(10) no
C3 . H2 . 0.9(2) no
C3 . H3 . 1.92(12) no
C3 . H4 . 3.22(8) no
C3 . H29 5_755 2.8(2) no
C4 . C5 . 1.366(13) yes
C4 . C6 . 2.421(12) yes
C4 . H1 . 3.20(10) no
C4 . H2 . 2.0(2) no
C4 . H3 . 0.75(11) no
C4 . H3 2_765 3.50(2) no
C4 . H4 . 2.01(8) no
C4 . H4 2_765 3.54(5) no
C4 . H29 5_755 3.2(2) no
C5 . C6 . 1.402(12) yes
C5 . C7 . 2.423(12) yes
C5 . H2 . 3.2(2) no
C5 . H3 . 1.81(11) no
C5 . H3 2_765 3.43(6) no
C5 . H4 . 0.93(9) no
C5 . H5 . 2.57(7) no
C5 . H29 6_564 3.6(2) no
C6 . C7 . 1.426(11) yes
C6 . C20 4_655 3.287(11) yes
C6 . H1 . 3.20(10) no
C6 . H3 . 3.06(11) no
C6 . H4 . 2.00(8) no
C6 . H5 . 2.09(7) no
C6 . H23 5_755 3.3(2) no
C6 . H28 5_755 3.4(2) no
C7 . C8 . 2.423(11) yes
C7 . C9 . 2.811(12) yes
C7 . C10 . 3.172(12) yes
C7 . C20 4_655 3.587(11) yes
C7 . H4 . 2.53(8) no
C7 . H5 . 1.01(8) no
C7 . H6 . 2.75(8) no
C7 . H7 . 2.65(8) no
C7 . H9 . 3.35(9) no
C7 . H10 . 2.91(9) no
C7 . H12 . 3.60(10) no
C7 . H22 4_655 3.4(3) no
C7 . H23 5_755 3.1(2) no
C8 . C9 . 1.528(11) yes
C8 . C10 . 1.541(11) yes
C8 . C11 . 1.56(1) yes
C8 . C12 . 2.570(12) yes
C8 . C13 . 2.555(12) yes
C8 . H5 . 2.55(7) no
C8 . H6 . 2.02(8) no
C8 . H7 . 1.92(9) no
C8 . H8 . 1.97(8) no
C8 . H9 . 1.90(9) no
C8 . H10 . 2.10(9) no
C8 . H11 . 2.13(7) no
C8 . H12 . 2.71(9) no
C8 . H13 . 3.40(10) no
C8 . H14 . 2.62(7) no
C8 . H15 . 2.68(7) no
C8 . H16 . 2.81(8) no
C8 . H17 . 3.25(8) no
C9 . C10 . 2.486(13) yes
C9 . C11 . 2.541(11) yes
C9 . C12 . 2.912(13) yes
C9 . C13 . 3.209(13) yes
C9 . C31 6_554 3.556(14) yes
C9 . C32 2_755 3.46(1) yes
C9 . H5 . 2.38(7) no
C9 . H6 . 0.89(8) no
C9 . H7 . 0.87(8) no
C9 . H8 . 0.91(8) no
C9 . H9 . 3.11(9) no
C9 . H10 . 2.64(9) no
C9 . H11 . 2.73(7) no
C9 . H12 . 3.00(10) no
C9 . H13 2_755 3.30(12) no
C9 . H14 . 2.45(7) no
C9 . H15 . 2.95(7) no
C9 . H31 6_554 3.4(3) no
C10 . C11 . 2.597(12) yes
C10 . C13 . 2.937(13) yes
C10 . H1 4_655 3.2(2) no
C10 . H5 . 3.24(7) no
C10 . H6 . 3.25(8) no
C10 . H7 . 2.45(8) no
C10 . H8 . 2.69(7) no
C10 . H9 . 0.74(10) no
C10 . H10 . 1.10(9) no
C10 . H11 . 1.05(7) no
C10 . H15 . 2.93(7) no
C10 . H16 . 2.69(8) no
C10 . H20 6_554 3.1(3) no
C10 . H27 4_655 3.5(3) no
C10 . H31 6_554 3.4(3) no
C11 . C12 . 1.530(11) yes
C11 . C13 . 1.547(11) yes
C11 . C14 . 2.425(11) yes
C11 . H6 . 2.78(9) no
C11 . H7 . 3.24(9) no
C11 . H8 . 2.58(8) no
C11 . H9 . 2.69(9) no
C11 . H10 . 3.50(9) no
C11 . H11 . 2.81(7) no
C11 . H12 . 2.00(9) no
C11 . H13 . 2.10(9) no
C11 . H14 . 1.97(7) no
C11 . H14 2_755 3.54(4) no
C11 . H15 . 2.11(7) no
C11 . H16 . 2.10(8) no
C11 . H17 . 1.95(8) no
C11 . H18 . 2.71(13) no
C12 . C13 . 2.522(13) yes
C12 . C14 . 3.056(12) yes
C12 . H6 . 2.69(8) no
C12 . H8 . 2.96(8) no
C12 . H8 2_755 3.18(7) no
C12 . H12 . 0.90(10) no
C12 . H13 . 0.90(10) no
C12 . H14 . 0.92(8) no
C12 . H14 2_755 2.99(3) no
C12 . H15 . 2.94(7) no
C12 . H15 2_755 3.32(6) no
C12 . H16 . 3.35(8) no
C12 . H17 . 2.45(8) no
C12 . H18 . 3.24(13) no
C12 . H23 5_755 3.3(2) no
C13 . C14 . 2.841(12) yes
C13 . H1 4_655 3.5(2) no
C13 . H8 . 2.80(8) no
C13 . H9 . 3.06(9) no
C13 . H11 . 2.58(7) no
C13 . H12 . 3.30(10) no
C13 . H13 . 2.69(9) no
C13 . H14 . 2.70(7) no
C13 . H14 2_755 3.09(6) no
C13 . H15 . 0.91(8) no
C13 . H16 . 0.96(8) no
C13 . H17 . 0.89(8) no
C13 . H18 . 2.69(13) no
C14 . C15 . 1.427(11) yes
C14 . C16 . 2.433(12) yes
C14 . C20 . 2.504(12) yes
C14 . H1 4_655 3.3(2) no
C14 . H12 . 3.40(10) no
C14 . H13 . 2.90(10) no
C14 . H16 . 2.90(9) no
C14 . H17 . 2.74(9) no
C14 . H18 . 0.84(13) no
C14 . H19 . 2.57(8) no
C14 . H30 . 3.58(9) no
C14 . H31 . 3.46(12) no
C15 . C16 . 1.417(11) yes
C15 . C17 . 2.445(12) yes
C15 . C18 . 2.784(13) yes
C15 . C19 . 2.423(12) yes
C15 . C20 . 1.409(11) yes
C15 . H18 . 1.79(13) no
C15 . H19 . 1.99(8) no
C15 . H20 . 3.30(10) no
C15 . H22 . 3.24(11) no
C15 . H30 . 3.35(9) no
C15 . H31 . 3.41(12) no
C16 . C17 . 1.379(12) yes
C16 . C18 . 2.366(14) yes
C16 . C19 . 2.763(13) yes
C16 . C20 . 2.427(12) yes
C16 . H11 6_555 3.55(13) no
C16 . H18 . 2.28(13) no
C16 . H19 . 0.85(8) no
C16 . H20 . 2.00(10) no
C16 . H21 . 3.20(11) no
C16 . H26 7_645 3.5(1) no
C16 . H31 . 3.19(12) no
C17 . C18 . 1.374(14) yes
C17 . C19 . 2.411(14) yes
C17 . C20 . 2.817(12) yes
C17 . H9 6_555 3.6(2) no
C17 . H11 6_555 3.2(2) no
C17 . H19 . 1.92(8) no
C17 . H20 . 1.02(10) no
C17 . H21 . 2.00(10) no
C17 . H22 . 3.27(11) no
C18 . C19 . 1.384(13) yes
C18 . C20 . 2.416(12) yes
C18 . H19 . 3.12(8) no
C18 . H20 . 2.20(9) no
C18 . H21 . 0.90(11) no
C18 . H22 . 2.06(11) no
C19 . C20 . 1.403(11) yes
C19 . H10 4_655 3.5(2) no
C19 . H20 . 3.40(10) no
C19 . H21 . 2.00(11) no
C19 . H22 . 0.94(11) no
C19 . H26 . 3.36(9) no
C19 . H27 . 2.9(1) no
C20 . C26 . 3.444(12) yes
C20 . H18 . 3.10(13) no
C20 . H19 . 3.20(8) no
C20 . H21 . 3.24(11) no
C20 . H22 . 2.00(12) no
C20 . H27 . 2.63(13) no
C20 . H30 . 3.41(9) no
C21 . C22 . 1.391(12) yes
C21 . C23 . 2.387(15) yes
C21 . C24 . 2.741(15) yes
C21 . C25 . 2.309(14) yes
C21 . H3 6_565 3.5(3) no
C21 . H6 5_755 3.6(2) no
C21 . H12 5_755 2.9(2) no
C21 . H23 . 1.08(7) no
C21 . H24 . 2.10(13) no
C21 . H25 . 3.25(13) no
C21 . H28 . 3.13(8) no
C22 . C23 . 1.368(16) yes
C22 . C24 . 2.380(16) yes
C22 . C25 . 2.719(14) yes
C22 . H2 6_565 3.6(4) no
C22 . H3 6_565 3.2(4) no
C22 . H6 5_755 3.4(3) no
C22 . H17 6_555 3.5(3) no
C22 . H23 . 2.25(7) no
C22 . H24 . 1.06(12) no
C22 . H25 . 2.06(12) no
C22 . H26 . 3.24(9) no
C23 . C24 . 1.387(16) yes
C23 . C25 . 2.396(14) yes
C23 . H2 6_565 3.5(4) no
C23 . H17 6_555 3.6(2) no
C23 . H23 . 3.42(7) no
C23 . H24 . 2.14(11) no
C23 . H25 . 0.91(13) no
C23 . H26 . 2.07(9) no
C24 . C25 . 1.410(12) yes
C24 . C26 . 2.483(14) yes
C24 . H19 7_655 3.2(2) no
C24 . H20 7_655 3.2(2) no
C24 . H24 . 3.36(11) no
C24 . H25 . 1.93(13) no
C24 . H26 . 0.93(9) no
C24 . H27 . 2.8(1) no
C24 . H30 . 3.60(9) no
C25 . C26 . 1.441(13) yes
C25 . C30 . 3.515(13) yes
C25 . H20 7_655 3.2(2) no
C25 . H23 . 3.20(7) no
C25 . H25 . 3.17(13) no
C25 . H26 . 2.00(10) no
C25 . H27 . 2.3(1) no
C25 . H30 . 2.76(9) no
C26 . C30 . 3.427(14) yes
C26 . H20 7_655 3.0(2) no
C26 . H26 . 2.60(10) no
C26 . H27 . 1.2(1) no
C26 . H28 5_755 3.08(11) no
C26 . H30 . 2.57(9) no
C27 . C28 . 1.393(13) yes
C27 . C28 5_755 2.713(13) yes
C27 . C29 . 2.384(14) yes
C27 . H23 . 3.37(7) no
C27 . H28 . 1.15(7) no
C27 . H28 5_755 3.24(3) no
C27 . H29 . 2.03(9) no
C28 . C29 . 1.383(11) yes
C28 . H2 5_755 3.5(3) no
C28 . H4 6_565 3.2(2) no
C28 . H21 3_555 3.1(3) no
C28 . H28 . 2.28(7) no
C28 . H29 . 0.96(9) no
C28 . H29 5_755 3.30(3) no
C29 . H21 3_555 3.4(3) no
C29 . H21 7_655 3.4(3) no
C29 . H28 . 3.47(7) no
C29 . H28 5_755 3.47(7) no
C29 . H29 . 2.07(9) no
C29 . H29 5_755 2.07(9) no
C30 . C31 . 1.386(14) yes
C30 . C31 5_755 2.724(14) yes
C30 . C32 . 2.411(15) yes
C30 . H12 . 3.40(10) no
C30 . H13 . 3.10(10) no
C30 . H30 . 1.08(9) no
C30 . H30 5_755 3.29(3) no
C30 . H31 . 2.15(12) no
C31 . C32 . 1.397(12) yes
C31 . H7 6_555 3.4(2) no
C31 . H8 6_555 3.0(2) no
C31 . H11 6_555 3.4(2) no
C31 . H13 . 3.10(10) no
C31 . H30 . 2.11(9) no
C31 . H31 . 1.04(12) no
C31 . H31 5_755 3.30(4) no
C32 . H7 2_755 3.2(2) no
C32 . H7 6_555 3.2(2) no
C32 . H8 2_755 3.0(2) no
C32 . H8 6_555 3.0(2) no
C32 . H13 . 3.40(10) no
C32 . H13 5_755 3.40(10) no
C32 . H30 . 3.37(9) no
C32 . H30 5_755 3.37(9) no
C32 . H31 . 2.07(12) no
C32 . H31 5_755 2.07(12) no
